data_1575033
loop_
_publ_author_name
'Bisai, Milan Kumar'
'\/Losiewicz, Justyna'
'Nichol, Gary S.'
'Dominey, Andrew P.'
'Thomas, Stephen P.'
'Macgregor, Stuart A.'
'Ingleson, Michael J.'

_publ_section_title
;
 Ligand non-innocence and an unusual \s-bond metathesis step enables
 catalytic borylation using 9-borabicyclo-[3.3.1]-nonane
;
_journal_issue 21
_journal_name_full 'Chemical Science'
_journal_page_first 9255
_journal_page_last 9263
_journal_paper_doi 10.1039/D5SC02085A
_journal_volume 16
_journal_year 2025
_chemical_formula_moiety 'C24 H32 B2 S2'
_chemical_formula_sum 'C24 H32 B2 S2'
_chemical_formula_weight 406.23
_space_group_crystal_system triclinic
_space_group_IT_number 2
_space_group_name_Hall '-P 1'
_space_group_name_H-M_alt 'P -1'
_atom_sites_solution_hydrogens geom
_atom_sites_solution_primary direct
_audit_creation_date 2024-04-18
_audit_creation_method
;
Olex2 1.5-beta
(compiled 2024.02.16 svn.r378c4104 for OlexSys, GUI svn.r6928)
;
_audit_update_record
;
2025-01-17 deposited with the CCDC.	2025-04-23 downloaded from the CCDC.
;
_cell_angle_alpha 116.147(6)
_cell_angle_beta 98.075(4)
_cell_angle_gamma 99.496(3)
_cell_formula_units_Z 1
_cell_length_a 6.5122(2)
_cell_length_b 9.5179(5)
_cell_length_c 10.1405(7)
_cell_measurement_reflns_used 7454
_cell_measurement_temperature 120.00(10)
_cell_measurement_theta_max 75.7040
_cell_measurement_theta_min 4.9870
_cell_volume 540.11(6)
_computing_cell_refinement 'CrysAlisPro 1.171.43.90 (Rigaku OD, 2023)'
_computing_data_collection 'CrysAlisPro system (CCD 42.81a 64-bit (release 30-01-2023))'
_computing_data_reduction 'CrysAlisPro 1.171.43.90 (Rigaku OD, 2023)'
_computing_molecular_graphics 'Olex2 1.5-beta (Dolomanov et al., 2009)'
_computing_publication_material 'Olex2 1.5-beta (Dolomanov et al., 2009)'
_computing_structure_refinement 'SHELXL 2018/3 (Sheldrick, 2015)'
_computing_structure_solution 'SHELXS  (Sheldrick, 2008)'
_diffrn_ambient_environment N~2~
_diffrn_ambient_temperature 120.00(10)
_diffrn_detector 'CCD plate'
_diffrn_detector_area_resol_mean 5.2792
_diffrn_detector_type Atlas
_diffrn_measured_fraction_theta_full 0.998
_diffrn_measured_fraction_theta_max 0.991
_diffrn_measurement_details
;
List of Runs (angles in degrees, time in seconds):

  # Type    Start    End  Width  t~exp~   \w     \q     \k     \f   Frames
#--------------------------------------------------------------------------
  1  \w    -74.00  32.00   1.00   10.00    --  -42.75  78.00-115.00  106
  2  \w    103.00 178.00   1.00   20.00    --  111.00  78.00-115.00   75
  3  \w     37.00 143.00   1.00   20.00    --  111.00 -78.00 119.00  106
  4  \w   -113.00 -16.00   1.00   10.00    --  -42.75 -57.00  90.00   97
  5  \w    -65.00  30.00   1.00   10.00    --  -42.75  38.00-120.00   95
  6  \w     11.00  42.00   1.00   10.00    --   42.75  77.00 -33.62   31
  7  \w     11.00  42.00   1.00   10.00    --   42.75  79.00  49.00   31
  8  \w     11.00  42.00   1.00   10.00    --   42.75  79.00   0.68   31
  9  \w     11.00  42.00   1.00   10.00    --   42.75  77.00 -11.26   31
 10  \w    -21.00  74.00   1.00   10.00    --   42.75 -78.00 119.00   95
 11  \w     11.00  42.00   1.00   10.00    --   42.75  77.00  76.41   31
 12  \w     20.00 115.00   1.00   10.00    --   42.75  38.00  30.00   95
 13  \w     82.00 178.00   1.00   20.00    --  111.00  69.00  95.91   96
 14  \w     40.00 110.00   1.00   20.00    --  111.00-115.00  28.20   70
 15  \w     39.00 134.00   1.00   20.00    --  111.00 -39.00-108.01   95
 16  \w    103.00 178.00   1.00   20.00    --  111.00  77.00-120.00   75
 17  \w     37.00 142.00   1.00   20.00    --  111.00 -77.00-120.00  105
 18  \w     41.00 139.00   1.00   20.00    --  111.00 -61.00 -90.00   98
 19  \w     66.00 178.00   1.00   20.00    --  111.00  15.00  90.00  112
 20  \w     41.00 112.00   1.00   20.00    --  111.00-125.00-120.00   71
 21  \w    103.00 178.00   1.00   20.00    --  111.00  77.00-150.00   75
 22  \w     41.00 112.00   1.00   20.00    --  111.00-125.00  90.00   71
 23  \w     87.00 175.00   1.00   20.00    --  111.00  30.00 150.00   88
 24  \w    118.00 177.00   1.00   20.00    --  111.00  60.00 161.49   59
 25  \w    147.00 177.00   1.00   20.00    --  111.00  58.00  22.27   30
 26  \w     82.00 108.00   1.00   20.00    --  111.00-108.00 151.11   26
 27  \w     48.00  74.00   1.00   20.00    --  111.00 -94.00  60.00   26
 28  \w     67.00 110.00   1.00   20.00    --  111.00-115.00 -16.26   43
 29  \w     41.00 109.00   1.00   20.00    --  111.00-114.00  96.77   68
 30  \w     42.00 112.00   1.00   20.00    --  111.00-125.00-150.00   70
 31  \w    104.00 176.00   1.00   20.00    --  111.00 125.00 -30.00   72
 32  \w     83.00 134.00   1.00   20.00    --  111.00  68.00 -12.39   51
 33  \w    131.00 176.00   1.00   20.00    --  111.00  30.00 120.00   45
 34  \w     50.00  76.00   1.00   20.00    --  111.00 -77.00  60.00   26
 35  \w     65.00  91.00   1.00   20.00    --  111.00-125.00  60.00   26
 36  \w    145.00 171.00   1.00   20.00    --  111.00 125.00 -60.00   26
 37  \w    138.00 165.00   1.00   20.00    --  111.00  15.00 -30.00   27
 38  \w     93.00 135.00   1.00   20.00    --  111.00 -45.00 150.00   42
 39  \w     53.00  79.00   1.00   20.00    --  111.00 -77.00 -90.00   26
 40  \w     89.00 115.00   1.00   20.00    --  111.00-140.00 -58.92   26
 41  \w     98.00 166.00   1.00   20.00    --  111.00  45.00 150.00   68
 42  \w     88.00 115.00   1.00   20.00    --  111.00  30.00 120.00   27
 43  \w     81.00 106.00   1.00   20.00    --  111.00-125.00  30.00   25
 44  \w     68.00 112.00   1.00   20.00    --  111.00-125.00 150.00   44
 45  \w     84.00 112.00   1.00   20.00    --  111.00-125.00 -60.00   28
 46  \w    108.00 178.00   1.00   20.00    --  111.00  77.00 -90.00   70
 47  \w     76.00 101.00   1.00   20.00    --  111.00 -94.00-180.00   25
 48  \w     69.00  95.00   1.00   20.00    --  111.00-138.00  84.68   26
 49  \w     98.00 123.00   1.00   20.00    --  111.00-138.00  84.68   25
 50  \w    118.00 146.00   1.00   20.00    --  111.00  45.00 -90.00   28
 51  \w     92.00 131.00   1.00   20.00    --  111.00  58.00  22.27   39
 52  \w     49.00  76.00   1.00   20.00    --  111.00-125.00 -60.00   27
 53  \w     83.00 142.00   1.00   20.00    --  111.00  63.00 172.28   59
 54  \w     43.00 110.00   1.00   20.00    --  111.00-115.00-106.02   67
 55  \w     77.00 107.00   1.00   20.00    --  111.00 -94.00-120.00   30
 56  \w     71.00 112.00   1.00   20.00    --  111.00-125.00 -30.00   41
 57  \w     92.00 118.00   1.00   20.00    --  111.00-148.00 114.00   26
 58  \w     89.00 114.00   1.00   20.00    --  111.00  32.00-114.45   25
 59  \w    122.00 148.00   1.00   20.00    --  111.00  32.00-114.45   26
 60  \w    133.00 159.00   1.00   20.00    --  111.00  45.00 -30.00   26
 61  \w    142.00 172.00   1.00   20.00    --  111.00  30.00-150.00   30
 62  \w     64.00  90.00   1.00   20.00    --  111.00 -39.00 130.67   26
 63  \w     98.00 124.00   1.00   20.00    --  111.00 -68.00 -64.18   26
 64  \w     98.00 141.00   1.00   20.00    --  111.00 -77.00  30.00   43
;
_diffrn_measurement_device 'four-circle diffractometer'
_diffrn_measurement_device_type 'Rigaku Oxford Diffraction SuperNova'
_diffrn_measurement_method '\w scans'
_diffrn_orient_matrix_type 'CrysAlisPro convention (1999,Acta A55,543-557)'
_diffrn_orient_matrix_UB_11 -0.1766883000
_diffrn_orient_matrix_UB_12 -0.0756824000
_diffrn_orient_matrix_UB_13 -0.1474930000
_diffrn_orient_matrix_UB_21 0.0460598000
_diffrn_orient_matrix_UB_22 0.1615483000
_diffrn_orient_matrix_UB_23 -0.0047282000
_diffrn_orient_matrix_UB_31 0.1665194000
_diffrn_orient_matrix_UB_32 -0.0543405000
_diffrn_orient_matrix_UB_33 -0.0928892000
_diffrn_radiation_monochromator mirror
_diffrn_radiation_probe x-ray
_diffrn_radiation_type 'Cu K\a'
_diffrn_radiation_wavelength 1.54184
_diffrn_reflns_av_unetI/netI 0.0226
_diffrn_reflns_Laue_measured_fraction_full 0.998
_diffrn_reflns_Laue_measured_fraction_max 0.991
_diffrn_reflns_limit_h_max 8
_diffrn_reflns_limit_h_min -8
_diffrn_reflns_limit_k_max 11
_diffrn_reflns_limit_k_min -11
_diffrn_reflns_limit_l_max 12
_diffrn_reflns_limit_l_min -12
_diffrn_reflns_number 5735
_diffrn_reflns_point_group_measured_fraction_full 0.998
_diffrn_reflns_point_group_measured_fraction_max 0.991
_diffrn_reflns_theta_full 67.684
_diffrn_reflns_theta_max 76.452
_diffrn_reflns_theta_min 5.006
_diffrn_source 'micro-focus sealed X-ray tube'
_diffrn_source_current 0.8
_diffrn_source_type 'SuperNova (Cu) X-ray Source'
_diffrn_source_voltage 50.0
_exptl_absorpt_coefficient_mu 2.259
_exptl_absorpt_correction_T_max 1.00000
_exptl_absorpt_correction_T_min 0.50570
_exptl_absorpt_correction_type multi-scan
_exptl_absorpt_process_details
;
CrysAlisPro 1.171.43.90 (Rigaku Oxford Diffraction, 2023)
Empirical absorption correction using spherical harmonics,
implemented in SCALE3 ABSPACK scaling algorithm.
;
_exptl_crystal_colour 'clear colourless'
_exptl_crystal_density_diffrn 1.249
_exptl_crystal_description block
_exptl_crystal_F_000 218
_exptl_crystal_recrystallization_method 'The material was recrystallised from chlorobenzene by slow evaporation'
_exptl_crystal_size_max 0.278
_exptl_crystal_size_mid 0.089
_exptl_crystal_size_min 0.048
_refine_diff_density_max 0.794
_refine_diff_density_min -0.216
_refine_diff_density_rms 0.066
_refine_ls_extinction_method none
_refine_ls_goodness_of_fit_ref 1.065
_refine_ls_hydrogen_treatment constr
_refine_ls_matrix_type full
_refine_ls_number_parameters 129
_refine_ls_number_reflns 5735
_refine_ls_number_restraints 0
_refine_ls_restrained_S_all 1.065
_refine_ls_R_factor_all 0.0509
_refine_ls_R_factor_gt 0.0455
_refine_ls_shift/su_max 0.000
_refine_ls_shift/su_mean 0.000
_refine_ls_structure_factor_coef Fsqd
_refine_ls_weighting_details 'w=1/[\s^2^(Fo^2^)+(0.0819P)^2^+0.1203P] where P=(Fo^2^+2Fc^2^)/3'
_refine_ls_weighting_scheme calc
_refine_ls_wR_factor_gt 0.1300
_refine_ls_wR_factor_ref 0.1330
_reflns_Friedel_coverage 0.000
_reflns_number_gt 5068
_reflns_number_total 5735
_reflns_threshold_expression 'I > 2\s(I)'
_twin_special_details
;
Component 2 rotated by -179.9300\% 
around [-0.00 -0.00 1.00] (reciprocal) or [0.29 0.43 0.85] (direct)
Component 3 rotated by 179.9381\% 
around [-0.00 -0.71 0.71] (reciprocal) or [-0.05 -0.79 0.61] (direct)
;
_cod_data_source_file d5sc02085a3.cif
_cod_data_source_block 5d
_cod_database_code 1575033
_shelx_shelxl_version_number 2018/3
_chemical_oxdiff_formula C16H19BS
_chemical_oxdiff_usercomment C16H19BS2
_shelx_space_group_comment
;
The symmetry employed for this shelxl refinement is uniquely defined
by the following loop, which should always be used as a source of
symmetry information in preference to the above space-group names.
They are only intended as comments.
;
_olex2_refinement_description
;
1. Twinned data refinement
 Scales: 0.5774(17)
 0.3006(15) 0.1220(9)
2. Fixed Uiso
 At 1.2 times of:
  All C(H) groups, All C(H,H) groups
3.a Ternary CH refined with riding coordinates:
 C5(H5), C9(H9)
3.b Secondary CH2 refined with riding coordinates:
 C6(H6A,H6B), C7(H7A,H7B), C8(H8A,H8B), C10(H10A,H10B), C11(H11A,H11B),
 C12(H12A,H12B)
3.c Aromatic/amide H refined with riding coordinates:
 C2(H2), C3(H3)
;
_olex2_diffrn_ambient_temperature_device 'Oxford Cryosystems Cryostream 700+'
_olex2_exptl_crystal_mounting_method 'The crystal was mounted on a MITIGEN holder NVH oil'
_olex2_submission_original_sample_id MB-2,2-Bithiophene-BBN
_olex2_submission_special_instructions 'No special instructions were received'
_oxdiff_exptl_absorpt_empirical_details
;
Empirical correction (ABSPACK) includes:
- Absorption correction using spherical harmonics
- Frame scaling
;
_oxdiff_exptl_absorpt_empirical_full_max 2.222
_oxdiff_exptl_absorpt_empirical_full_min 0.576
_oxdiff_twin_integration_method simultaneous
_oxdiff_twin_items 3

loop_
_space_group_symop_operation_xyz
'x, y, z'
'-x, -y, -z'

loop_
_atom_site_label
_atom_site_type_symbol
_atom_site_fract_x
_atom_site_fract_y
_atom_site_fract_z
_atom_site_U_iso_or_equiv
_atom_site_adp_type
_atom_site_occupancy
_atom_site_site_symmetry_order
_atom_site_calc_flag
_atom_site_refinement_flags_posn
_atom_site_refinement_flags_adp
_atom_site_refinement_flags_occupancy
_atom_site_disorder_assembly
_atom_site_disorder_group
S1 S 0.00468(9) 0.66285(7) 0.40133(7) 0.02288(19) Uani 1 1 d . . . . .
C1 C 0.0646(4) 0.5263(3) 0.4584(2) 0.0194(5) Uani 1 1 d . . . . .
C2 C 0.2434(4) 0.4783(3) 0.4123(3) 0.0220(5) Uani 1 1 d . . . . .
H2 H 0.300961 0.401637 0.431111 0.026 Uiso 1 1 calc R U . . .
C3 C 0.3302(4) 0.5552(3) 0.3348(3) 0.0234(5) Uani 1 1 d . . . . .
H3 H 0.454477 0.536734 0.297714 0.028 Uiso 1 1 calc R U . . .
C4 C 0.2195(4) 0.6602(3) 0.3171(3) 0.0227(5) Uani 1 1 d . . . . .
C5 C 0.4621(4) 0.7799(3) 0.1713(3) 0.0262(5) Uani 1 1 d . . . . .
H5 H 0.558170 0.716362 0.191842 0.031 Uiso 1 1 calc R U . . .
C6 C 0.3779(5) 0.7078(4) -0.0015(3) 0.0337(6) Uani 1 1 d . . . . .
H6A H 0.499415 0.728209 -0.044934 0.040 Uiso 1 1 calc R U . . .
H6B H 0.322925 0.589124 -0.046185 0.040 Uiso 1 1 calc R U . . .
C7 C 0.1995(5) 0.7762(4) -0.0481(3) 0.0384(7) Uani 1 1 d . . . . .
H7A H 0.265136 0.885297 -0.032992 0.046 Uiso 1 1 calc R U . . .
H7B H 0.132721 0.706360 -0.157412 0.046 Uiso 1 1 calc R U . . .
C8 C 0.0238(4) 0.7887(4) 0.0387(3) 0.0378(7) Uani 1 1 d . . . . .
H8A H -0.070780 0.678941 -0.000765 0.045 Uiso 1 1 calc R U . . .
H8B H -0.064306 0.855412 0.018077 0.045 Uiso 1 1 calc R U . . .
C9 C 0.1056(4) 0.8623(3) 0.2116(3) 0.0286(6) Uani 1 1 d . . . . .
H9 H -0.018769 0.848702 0.256458 0.034 Uiso 1 1 calc R U . . .
C10 C 0.2282(4) 1.0425(3) 0.2923(3) 0.0321(6) Uani 1 1 d . . . . .
H10A H 0.136563 1.103483 0.264780 0.039 Uiso 1 1 calc R U . . .
H10B H 0.252384 1.083626 0.402919 0.039 Uiso 1 1 calc R U . . .
C11 C 0.4442(4) 1.0780(3) 0.2555(3) 0.0314(6) Uani 1 1 d . . . . .
H11A H 0.526092 1.189560 0.330971 0.038 Uiso 1 1 calc R U . . .
H11B H 0.418221 1.073528 0.154975 0.038 Uiso 1 1 calc R U . . .
C12 C 0.5819(4) 0.9611(3) 0.2541(3) 0.0301(6) Uani 1 1 d . . . . .
H12A H 0.647749 0.991290 0.360120 0.036 Uiso 1 1 calc R U . . .
H12B H 0.699902 0.976221 0.205940 0.036 Uiso 1 1 calc R U . . .
B1 B 0.2615(5) 0.7630(4) 0.2380(3) 0.0259(6) Uani 1 1 d . . . . .

loop_
_atom_site_aniso_label
_atom_site_aniso_U_11
_atom_site_aniso_U_22
_atom_site_aniso_U_33
_atom_site_aniso_U_23
_atom_site_aniso_U_13
_atom_site_aniso_U_12
S1 0.0234(3) 0.0240(3) 0.0286(3) 0.0158(2) 0.0118(2) 0.0101(2)
C1 0.0197(10) 0.0184(10) 0.0194(10) 0.0086(9) 0.0044(8) 0.0041(8)
C2 0.0209(11) 0.0207(11) 0.0248(11) 0.0108(9) 0.0056(9) 0.0062(8)
C3 0.0222(11) 0.0238(12) 0.0238(11) 0.0096(9) 0.0081(9) 0.0075(9)
C4 0.0226(11) 0.0240(11) 0.0232(11) 0.0113(9) 0.0092(9) 0.0068(9)
C5 0.0242(12) 0.0286(13) 0.0328(13) 0.0176(11) 0.0112(10) 0.0118(10)
C6 0.0340(14) 0.0321(14) 0.0318(14) 0.0101(12) 0.0120(11) 0.0120(11)
C7 0.0376(15) 0.0430(17) 0.0265(13) 0.0096(12) 0.0040(11) 0.0138(13)
C8 0.0268(13) 0.0384(16) 0.0405(16) 0.0142(13) 0.0009(11) 0.0080(12)
C9 0.0256(12) 0.0329(14) 0.0394(14) 0.0232(12) 0.0162(11) 0.0133(11)
C10 0.0330(14) 0.0300(14) 0.0332(14) 0.0119(11) 0.0113(11) 0.0142(11)
C11 0.0294(13) 0.0215(12) 0.0380(14) 0.0100(11) 0.0072(11) 0.0062(10)
C12 0.0237(12) 0.0303(13) 0.0349(13) 0.0138(11) 0.0081(10) 0.0073(10)
B1 0.0266(14) 0.0261(14) 0.0292(14) 0.0145(12) 0.0101(11) 0.0102(11)

loop_
_atom_type_symbol
_atom_type_description
_atom_type_scat_dispersion_real
_atom_type_scat_dispersion_imag
_atom_type_scat_source
C C 0.0181 0.0091 'International Tables Vol C Tables 4.2.6.8 and 6.1.1.4'
H H 0.0000 0.0000 'International Tables Vol C Tables 4.2.6.8 and 6.1.1.4'
B B 0.0090 0.0039 'International Tables Vol C Tables 4.2.6.8 and 6.1.1.4'
S S 0.3331 0.5567 'International Tables Vol C Tables 4.2.6.8 and 6.1.1.4'

loop_
_exptl_crystal_face_index_h
_exptl_crystal_face_index_k
_exptl_crystal_face_index_l
_exptl_crystal_face_perp_dist
0 1 0 0.0156
0 -1 0 0.0566
1 -1 -1 0.1142
-1 1 1 0.1017
-1 -1 1 0.1220
0 0 1 0.0250
0 0 -1 0.0232
2 -1 0 0.1384
-2 1 0 0.1211
0 -1 2 0.0235

loop_
_geom_angle_atom_site_label_1
_geom_angle_atom_site_label_2
_geom_angle_atom_site_label_3
_geom_angle
_geom_angle_site_symmetry_1
_geom_angle_site_symmetry_3
_geom_angle_publ_flag
C1 S1 C4 93.15(11) . . ?
C1 C1 S1 121.4(2) 2_566 . ?
C2 C1 S1 110.56(17) . . ?
C2 C1 C1 128.0(3) . 2_566 ?
C1 C2 H2 123.6 . . ?
C1 C2 C3 112.7(2) . . ?
C3 C2 H2 123.6 . . ?
C2 C3 H3 122.8 . . ?
C4 C3 C2 114.3(2) . . ?
C4 C3 H3 122.8 . . ?
C3 C4 S1 109.25(18) . . ?
C3 C4 B1 129.8(2) . . ?
B1 C4 S1 120.99(18) . . ?
C6 C5 H5 109.3 . . ?
C6 C5 B1 107.0(2) . . ?
C12 C5 H5 109.3 . . ?
C12 C5 C6 114.6(2) . . ?
C12 C5 B1 107.1(2) . . ?
B1 C5 H5 109.3 . . ?
C5 C6 H6A 108.7 . . ?
C5 C6 H6B 108.7 . . ?
H6A C6 H6B 107.6 . . ?
C7 C6 C5 114.4(2) . . ?
C7 C6 H6A 108.7 . . ?
C7 C6 H6B 108.7 . . ?
C6 C7 H7A 108.6 . . ?
C6 C7 H7B 108.6 . . ?
H7A C7 H7B 107.6 . . ?
C8 C7 C6 114.6(3) . . ?
C8 C7 H7A 108.6 . . ?
C8 C7 H7B 108.6 . . ?
C7 C8 H8A 108.6 . . ?
C7 C8 H8B 108.6 . . ?
C7 C8 C9 114.9(2) . . ?
H8A C8 H8B 107.5 . . ?
C9 C8 H8A 108.6 . . ?
C9 C8 H8B 108.6 . . ?
C8 C9 H9 109.1 . . ?
C8 C9 B1 106.6(2) . . ?
C10 C9 C8 114.4(2) . . ?
C10 C9 H9 109.1 . . ?
C10 C9 B1 108.4(2) . . ?
B1 C9 H9 109.1 . . ?
C9 C10 H10A 108.5 . . ?
C9 C10 H10B 108.5 . . ?
H10A C10 H10B 107.5 . . ?
C11 C10 C9 115.0(2) . . ?
C11 C10 H10A 108.5 . . ?
C11 C10 H10B 108.5 . . ?
C10 C11 H11A 108.7 . . ?
C10 C11 H11B 108.7 . . ?
C10 C11 C12 114.4(2) . . ?
H11A C11 H11B 107.6 . . ?
C12 C11 H11A 108.7 . . ?
C12 C11 H11B 108.7 . . ?
C5 C12 H12A 108.4 . . ?
C5 C12 H12B 108.4 . . ?
C11 C12 C5 115.6(2) . . ?
C11 C12 H12A 108.4 . . ?
C11 C12 H12B 108.4 . . ?
H12A C12 H12B 107.4 . . ?
C4 B1 C5 124.5(2) . . ?
C4 B1 C9 123.6(2) . . ?
C9 B1 C5 111.9(2) . . ?

loop_
_geom_bond_atom_site_label_1
_geom_bond_atom_site_label_2
_geom_bond_distance
_geom_bond_site_symmetry_2
_geom_bond_publ_flag
S1 C1 1.715(2) . ?
S1 C4 1.737(2) . ?
C1 C1 1.450(4) 2_566 ?
C1 C2 1.388(3) . ?
C2 H2 0.9500 . ?
C2 C3 1.402(3) . ?
C3 H3 0.9500 . ?
C3 C4 1.381(3) . ?
C4 B1 1.530(4) . ?
C5 H5 1.0000 . ?
C5 C6 1.546(4) . ?
C5 C12 1.544(4) . ?
C5 B1 1.569(4) . ?
C6 H6A 0.9900 . ?
C6 H6B 0.9900 . ?
C6 C7 1.536(4) . ?
C7 H7A 0.9900 . ?
C7 H7B 0.9900 . ?
C7 C8 1.527(4) . ?
C8 H8A 0.9900 . ?
C8 H8B 0.9900 . ?
C8 C9 1.543(4) . ?
C9 H9 1.0000 . ?
C9 C10 1.542(4) . ?
C9 B1 1.568(4) . ?
C10 H10A 0.9900 . ?
C10 H10B 0.9900 . ?
C10 C11 1.528(4) . ?
C11 H11A 0.9900 . ?
C11 H11B 0.9900 . ?
C11 C12 1.537(4) . ?
C12 H12A 0.9900 . ?
C12 H12B 0.9900 . ?

loop_
_geom_torsion_atom_site_label_1
_geom_torsion_atom_site_label_2
_geom_torsion_atom_site_label_3
_geom_torsion_atom_site_label_4
_geom_torsion
_geom_torsion_site_symmetry_1
_geom_torsion_site_symmetry_2
_geom_torsion_site_symmetry_3
_geom_torsion_site_symmetry_4
_geom_torsion_publ_flag
S1 C1 C2 C3 1.2(3) . . . . ?
S1 C4 B1 C5 174.5(2) . . . . ?
S1 C4 B1 C9 -6.6(4) . . . . ?
C1 S1 C4 C3 0.1(2) . . . . ?
C1 S1 C4 B1 179.7(2) . . . . ?
C1 C1 C2 C3 -179.5(3) 2_566 . . . ?
C1 C2 C3 C4 -1.2(3) . . . . ?
C2 C3 C4 S1 0.6(3) . . . . ?
C2 C3 C4 B1 -179.0(2) . . . . ?
C3 C4 B1 C5 -6.0(4) . . . . ?
C3 C4 B1 C9 172.9(3) . . . . ?
C4 S1 C1 C1 179.9(3) . . . 2_566 ?
C4 S1 C1 C2 -0.74(19) . . . . ?
C5 C6 C7 C8 -45.2(4) . . . . ?
C6 C5 C12 C11 66.6(3) . . . . ?
C6 C5 B1 C4 116.5(3) . . . . ?
C6 C5 B1 C9 -62.6(3) . . . . ?
C6 C7 C8 C9 45.8(4) . . . . ?
C7 C8 C9 C10 66.8(3) . . . . ?
C7 C8 C9 B1 -52.9(3) . . . . ?
C8 C9 C10 C11 -67.8(3) . . . . ?
C8 C9 B1 C4 -116.3(3) . . . . ?
C8 C9 B1 C5 62.7(3) . . . . ?
C9 C10 C11 C12 -43.7(3) . . . . ?
C10 C9 B1 C4 120.1(3) . . . . ?
C10 C9 B1 C5 -60.8(3) . . . . ?
C10 C11 C12 C5 44.7(3) . . . . ?
C12 C5 C6 C7 -66.6(3) . . . . ?
C12 C5 B1 C4 -120.1(3) . . . . ?
C12 C5 B1 C9 60.8(3) . . . . ?
B1 C5 C6 C7 52.0(3) . . . . ?
B1 C5 C12 C11 -52.0(3) . . . . ?
B1 C9 C10 C11 51.0(3) . . . . ?

loop_
_twin_individual_id
_twin_individual_mass_fraction_refined
_oxdiff_twin_reflns_isolated
_oxdiff_twin_reflns_overlapped
_twin_individual_twin_lattice_type
_twin_individual_twin_matrix_11
_twin_individual_twin_matrix_12
_twin_individual_twin_matrix_13
_twin_individual_twin_matrix_21
_twin_individual_twin_matrix_22
_twin_individual_twin_matrix_23
_twin_individual_twin_matrix_31
_twin_individual_twin_matrix_32
_twin_individual_twin_matrix_33
1 0.5774(17) 4208 6649 ref 1.0000 0.0000 0.0000 0.0000 1.0000 0.0000 0.0000 0.0000 1.0000
2 0.3006(15) 6766 4188 nmt -1.0000 0.0002 -0.0007 -0.0018 -1.0013 -0.0013 0.6833 1.0178 1.0003
3 0.1220(9) 6612 4313 nmt -0.9999 0.0003 0.0006 0.0777 0.1209 -0.8777 -0.0761 -1.1225 -0.1210

loop_
_exptl_oxdiff_crystal_face_indexfrac_h
_exptl_oxdiff_crystal_face_indexfrac_k
_exptl_oxdiff_crystal_face_indexfrac_l
_exptl_oxdiff_crystal_face_x
_exptl_oxdiff_crystal_face_y
_exptl_oxdiff_crystal_face_z
-0.0015 0.9999 0.0009 -0.0755 0.1615 -0.0547
0.0015 -0.9999 -0.0009 0.0755 -0.1615 0.0547
1.0012 -0.9975 -1.0008 0.0462 -0.1103 0.3139
-1.0012 0.9975 1.0008 -0.0462 0.1103 -0.3139
-0.9981 -1.0024 0.9990 0.1049 -0.2126 -0.2045
-0.0007 -0.0007 1.0005 -0.1474 -0.0049 -0.0930
0.0007 0.0007 -1.0005 0.1474 0.0049 0.0930
1.9994 -0.9964 0.0003 -0.2779 -0.0689 0.3871
-1.9994 0.9964 -0.0003 0.2779 0.0689 -0.3871
0.0001 -1.0013 2.0000 -0.2192 -0.1712 -0.1314
